data_2225692
loop_
_publ_author_name
'Wang, Wei'
'Zhang, Dao-Jun'
'Fan, Yong'
'Song, Tian-You'
'Zhang, Ping'

_publ_section_title
;
 <i>catena</i>-Poly[[aquadioxidouranium(VI)]-\m~3~-4,4'-oxydibenzoato]
;
_journal_coeditor_code XU2712
_journal_issue 4
_journal_name_full 'Acta Crystallographica Section E'
_journal_page_first m462
_journal_paper_doi 10.1107/S1600536810010639
_journal_volume 66
_journal_year 2010
_chemical_formula_iupac '[U (C14 H8 O5) O2 (H2 O)]'
_chemical_formula_moiety 'C14 H10 O8 U'
_chemical_formula_sum 'C14 H10 O8 U'
_chemical_formula_weight 544.25
_chemical_name_systematic
;
<i>catena</i>-Poly[[aquadioxidouranium(VI)]-\m~3~-4,4'-oxydibenzoato]
;
_space_group_IT_number 14
_symmetry_cell_setting monoclinic
_symmetry_space_group_name_Hall '-P 2ybc'
_symmetry_space_group_name_H-M 'P 1 21/c 1'
_atom_sites_solution_hydrogens geom
_atom_sites_solution_primary direct
_atom_sites_solution_secondary difmap
_audit_creation_method SHELXL-97
_cell_angle_alpha 90.00
_cell_angle_beta 95.7360(10)
_cell_angle_gamma 90.00
_cell_formula_units_Z 4
_cell_length_a 16.0160(6)
_cell_length_b 8.8832(3)
_cell_length_c 10.1952(4)
_cell_measurement_reflns_used 4425
_cell_measurement_temperature 296(2)
_cell_measurement_theta_max 25.0
_cell_measurement_theta_min 2.5
_cell_volume 1443.24(9)
_computing_cell_refinement 'RAPID-AUTO (Rigaku, 1998)'
_computing_data_collection 'RAPID-AUTO (Rigaku, 1998)'
_computing_data_reduction 'CrystalClear (Rigaku/MSC, 2002)'
_computing_molecular_graphics 'ORTEP-3 for Windows (Farrugia, 1997)'
_computing_publication_material 'WinGX (Farrugia, 1999)'
_computing_structure_refinement 'SHELXL97 (Sheldrick, 2008)'
_computing_structure_solution 'SHELXS97 (Sheldrick, 2008)'
_diffrn_ambient_temperature 296(2)
_diffrn_measured_fraction_theta_full 0.999
_diffrn_measured_fraction_theta_max 0.999
_diffrn_measurement_device_type 'Rigaku R-AXIS RAPID'
_diffrn_measurement_method '\w scan'
_diffrn_radiation_monochromator graphite
_diffrn_radiation_source 'fine-focus sealed tube'
_diffrn_radiation_type MoK\a
_diffrn_radiation_wavelength 0.71073
_diffrn_reflns_av_R_equivalents 0.0199
_diffrn_reflns_av_sigmaI/netI 0.0226
_diffrn_reflns_limit_h_max 20
_diffrn_reflns_limit_h_min -21
_diffrn_reflns_limit_k_max 11
_diffrn_reflns_limit_k_min -11
_diffrn_reflns_limit_l_max 11
_diffrn_reflns_limit_l_min -13
_diffrn_reflns_number 10376
_diffrn_reflns_theta_full 28.36
_diffrn_reflns_theta_max 28.36
_diffrn_reflns_theta_min 1.28
_diffrn_standards_decay_% 0
_diffrn_standards_interval_count 0
_diffrn_standards_interval_time 0
_diffrn_standards_number 0
_exptl_absorpt_coefficient_mu 11.288
_exptl_absorpt_correction_T_max 0.147
_exptl_absorpt_correction_T_min 0.135
_exptl_absorpt_correction_type multi-scan
_exptl_absorpt_process_details '(ABSCOR; Higashi, 1995)'
_exptl_crystal_colour yellow
_exptl_crystal_density_diffrn 2.505
_exptl_crystal_density_method 'not measured'
_exptl_crystal_description block
_exptl_crystal_F_000 1000
_exptl_crystal_size_max 0.19
_exptl_crystal_size_mid 0.18
_exptl_crystal_size_min 0.17
_refine_diff_density_max 0.737
_refine_diff_density_min -0.878
_refine_ls_extinction_method none
_refine_ls_goodness_of_fit_ref 1.169
_refine_ls_hydrogen_treatment constr
_refine_ls_matrix_type full
_refine_ls_number_parameters 208
_refine_ls_number_reflns 3606
_refine_ls_number_restraints 0
_refine_ls_restrained_S_all 1.169
_refine_ls_R_factor_all 0.0244
_refine_ls_R_factor_gt 0.0185
_refine_ls_shift/su_max 0.002
_refine_ls_shift/su_mean 0.000
_refine_ls_structure_factor_coef Fsqd
_refine_ls_weighting_details 'calc w=1/[\s^2^(Fo^2^)+(0.0365P)^2^] where P=(Fo^2^+2Fc^2^)/3'
_refine_ls_weighting_scheme calc
_refine_ls_wR_factor_gt 0.0492
_refine_ls_wR_factor_ref 0.0641
_reflns_number_gt 3188
_reflns_number_total 3606
_reflns_threshold_expression I>2sigma(I)
_cod_data_source_file xu2712.cif
_cod_data_source_block I
_cod_depositor_comments
;
The following automatic conversions were performed:
'_exptl_absorpt_correction_type' value 'Multi-scan' changed to
'multi-scan' according to
'/home/saulius/struct/CIF-dictionaries/cif_core.dic' dictionary named
'cif_core.dic' version 2.4.1 from 2010-06-29.

Automatic conversion script
Id: cif_fix_enum 1527 2010-12-29 10:47:43Z saulius 
;
_cod_original_sg_symbol_H-M 'P 21/c'
_cod_database_code 2225692
_cod_database_fobs_code 2225692

loop_
_symmetry_equiv_pos_as_xyz
'x, y, z'
'-x, y+1/2, -z+1/2'
'-x, -y, -z'
'x, -y-1/2, z-1/2'

loop_
_atom_site_type_symbol
_atom_site_label
_atom_site_fract_x
_atom_site_fract_y
_atom_site_fract_z
_atom_site_U_iso_or_equiv
_atom_site_adp_type
_atom_site_calc_flag
_atom_site_refinement_flags
_atom_site_occupancy
_atom_site_disorder_assembly
_atom_site_disorder_group
U U1 0.586399(8) 0.547362(15) 0.296990(13) 0.02255(6) Uani d . 1 . .
O O1 0.55538(19) 0.4926(4) 0.6780(3) 0.0334(6) Uani d . 1 . .
O O4 1.2633(2) 0.4586(4) 0.6570(3) 0.0393(8) Uani d . 1 . .
O O5 1.31269(18) 0.3423(4) 0.8388(3) 0.0366(7) Uani d . 1 . .
C C14 1.2507(3) 0.3891(5) 0.7634(4) 0.0287(8) Uani d . 1 . .
C C11 1.1633(2) 0.3682(4) 0.7976(4) 0.0259(8) Uani d . 1 . .
C C12 1.0998(3) 0.4558(4) 0.7347(4) 0.0293(9) Uani d . 1 . .
H H12 1.1117 0.5218 0.6683 0.035 Uiso calc R 1 . .
C C10 1.1455(3) 0.2688(5) 0.8968(4) 0.0303(8) Uani d . 1 . .
H H10 1.1882 0.2115 0.9408 0.036 Uiso calc R 1 . .
C C13 1.0187(3) 0.4458(4) 0.7699(4) 0.0316(9) Uani d . 1 . .
H H13 0.9765 0.5067 0.7294 0.038 Uiso calc R 1 . .
C C9 1.0644(2) 0.2558(5) 0.9295(4) 0.0308(8) Uani d . 1 . .
H H9 1.0521 0.1877 0.9941 0.037 Uiso calc R 1 . .
C C8 1.0012(2) 0.3435(5) 0.8665(4) 0.0269(8) Uani d . 1 . .
C C1 0.6145(3) 0.4466(4) 0.6168(4) 0.0251(8) Uani d . 1 . .
C C2 0.6980(2) 0.4239(4) 0.6891(4) 0.0243(8) Uani d . 1 . .
C C7 0.7623(2) 0.3572(5) 0.6279(4) 0.0279(8) Uani d . 1 . .
H H7 0.7535 0.3328 0.5389 0.033 Uiso calc R 1 . .
C C6 0.8389(3) 0.3266(5) 0.6969(4) 0.0304(9) Uani d . 1 . .
H H6 0.8814 0.2807 0.6555 0.037 Uiso calc R 1 . .
C C5 0.8514(2) 0.3659(5) 0.8298(4) 0.0273(8) Uani d . 1 . .
C C4 0.7882(3) 0.4337(5) 0.8920(4) 0.0321(9) Uani d . 1 . .
H H4 0.7974 0.4596 0.9806 0.038 Uiso calc R 1 . .
C C3 0.7115(3) 0.4629(4) 0.8222(4) 0.0307(9) Uani d . 1 . .
H H3 0.6690 0.5084 0.8638 0.037 Uiso calc R 1 . .
O O3 0.92367(17) 0.3279(4) 0.9105(3) 0.0370(7) Uani d . 1 . .
O O2 0.60500(19) 0.4162(4) 0.4939(3) 0.0345(7) Uani d . 1 . .
O O7 0.5825(2) 0.7188(3) 0.3837(3) 0.0359(7) Uani d . 1 . .
O O6 0.58900(19) 0.3749(3) 0.2127(3) 0.0350(7) Uani d . 1 . .
O O8 0.50947(19) 0.6486(3) 0.0952(3) 0.0369(7) Uani d . 1 . .
H H11 0.4613 0.6883 0.0787 0.055 Uiso d R 1 . .
H H8 0.5375 0.6547 0.0288 0.055 Uiso d R 1 . .

loop_
_atom_site_aniso_label
_atom_site_aniso_U_11
_atom_site_aniso_U_22
_atom_site_aniso_U_33
_atom_site_aniso_U_12
_atom_site_aniso_U_13
_atom_site_aniso_U_23
U1 0.01670(9) 0.02981(9) 0.02128(9) 0.00041(5) 0.00266(6) -0.00035(5)
O1 0.0196(15) 0.0439(16) 0.0374(17) 0.0045(13) 0.0064(12) 0.0048(14)
O4 0.0205(16) 0.066(2) 0.0309(16) -0.0022(14) 0.0011(12) 0.0114(14)
O5 0.0197(14) 0.0566(19) 0.0330(15) -0.0005(14) 0.0010(12) 0.0132(14)
C14 0.022(2) 0.037(2) 0.0282(19) -0.0036(17) 0.0037(15) -0.0004(17)
C11 0.0195(18) 0.032(2) 0.0260(18) -0.0040(16) 0.0004(14) -0.0040(16)
C12 0.023(2) 0.036(2) 0.029(2) -0.0037(16) 0.0002(16) 0.0052(16)
C10 0.023(2) 0.035(2) 0.031(2) 0.0035(17) -0.0028(15) 0.0052(17)
C13 0.022(2) 0.038(2) 0.035(2) 0.0007(16) -0.0016(17) 0.0073(17)
C9 0.022(2) 0.038(2) 0.032(2) -0.0036(17) 0.0006(15) 0.0086(17)
C8 0.0161(18) 0.040(2) 0.0235(18) -0.0034(16) -0.0017(14) -0.0002(16)
C1 0.0184(19) 0.0268(19) 0.030(2) -0.0022(14) 0.0024(15) 0.0066(15)
C2 0.0156(18) 0.0284(19) 0.029(2) -0.0013(14) 0.0012(15) 0.0050(15)
C7 0.024(2) 0.036(2) 0.0233(18) 0.0026(17) 0.0018(15) -0.0009(16)
C6 0.0204(19) 0.044(2) 0.027(2) 0.0069(17) 0.0026(15) -0.0029(17)
C5 0.0165(18) 0.038(2) 0.0270(18) -0.0005(16) -0.0020(14) 0.0056(16)
C4 0.025(2) 0.044(2) 0.026(2) -0.0015(18) -0.0005(16) -0.0021(17)
C3 0.023(2) 0.040(2) 0.030(2) 0.0051(16) 0.0025(17) -0.0051(16)
O3 0.0169(14) 0.066(2) 0.0278(14) 0.0009(14) -0.0014(11) 0.0103(14)
O2 0.0238(16) 0.0517(17) 0.0270(15) 0.0005(13) -0.0015(12) 0.0113(13)
O7 0.0363(17) 0.0354(16) 0.0362(16) 0.0002(13) 0.0045(13) -0.0099(13)
O6 0.0298(16) 0.0351(16) 0.0399(17) 0.0026(13) 0.0024(12) -0.0072(13)
O8 0.0334(17) 0.0473(17) 0.0298(15) 0.0056(14) 0.0027(12) 0.0101(13)

loop_
_atom_type_symbol
_atom_type_description
_atom_type_scat_dispersion_real
_atom_type_scat_dispersion_imag
_atom_type_scat_source
C C 0.0033 0.0016 'International Tables Vol C Tables 4.2.6.8 and 6.1.1.4'
H H 0.0000 0.0000 'International Tables Vol C Tables 4.2.6.8 and 6.1.1.4'
O O 0.0106 0.0060 'International Tables Vol C Tables 4.2.6.8 and 6.1.1.4'
U U -9.6767 9.6646 'International Tables Vol C Tables 4.2.6.8 and 6.1.1.4'

loop_
_geom_angle_atom_site_label_1
_geom_angle_atom_site_label_2
_geom_angle_atom_site_label_3
_geom_angle_site_symmetry_1
_geom_angle_site_symmetry_3
_geom_angle
_geom_angle_publ_flag
O6 U1 O7 . . 178.90(14) ?
O6 U1 O2 . . 88.75(12) ?
O7 U1 O2 . . 90.45(12) ?
O6 U1 O1 . 3_666 89.53(13) ?
O7 U1 O1 . 3_666 89.62(13) ?
O2 U1 O1 . 3_666 82.59(10) ?
O6 U1 O4 . 3_766 90.22(13) ?
O7 U1 O4 . 3_766 90.34(13) ?
O2 U1 O4 . 3_766 77.30(10) ?
O1 U1 O4 3_666 3_766 159.90(11) ?
O6 U1 O5 . 3_766 91.33(12) ?
O7 U1 O5 . 3_766 89.77(13) ?
O2 U1 O5 . 3_766 131.32(10) ?
O1 U1 O5 3_666 3_766 146.09(10) ?
O4 U1 O5 3_766 3_766 54.01(10) ?
O6 U1 O8 . . 86.79(12) ?
O7 U1 O8 . . 93.66(12) ?
O2 U1 O8 . . 156.87(10) ?
O1 U1 O8 3_666 . 74.70(10) ?
O4 U1 O8 3_766 . 125.36(10) ?
O5 U1 O8 3_766 . 71.51(10) ?
O6 U1 C14 . 3_766 90.00(13) ?
O7 U1 C14 . 3_766 90.93(13) ?
O2 U1 C14 . 3_766 104.52(11) ?
O1 U1 C14 3_666 3_766 172.86(11) ?
O4 U1 C14 3_766 3_766 27.22(11) ?
O5 U1 C14 3_766 3_766 26.82(10) ?
O8 U1 C14 . 3_766 98.17(11) ?
C1 O1 U1 . 3_666 142.7(3) ?
C14 O4 U1 . 3_766 93.6(2) ?
C14 O5 U1 . 3_766 92.7(2) ?
O5 C14 O4 . . 119.6(4) ?
O5 C14 C11 . . 121.1(3) ?
O4 C14 C11 . . 119.3(4) ?
O5 C14 U1 . 3_766 60.5(2) ?
O4 C14 U1 . 3_766 59.2(2) ?
C11 C14 U1 . 3_766 175.5(3) ?
C12 C11 C10 . . 119.9(4) ?
C12 C11 C14 . . 119.1(4) ?
C10 C11 C14 . . 121.0(4) ?
C13 C12 C11 . . 120.5(4) ?
C13 C12 H12 . . 119.7 ?
C11 C12 H12 . . 119.7 ?
C9 C10 C11 . . 119.6(4) ?
C9 C10 H10 . . 120.2 ?
C11 C10 H10 . . 120.2 ?
C12 C13 C8 . . 119.2(4) ?
C12 C13 H13 . . 120.4 ?
C8 C13 H13 . . 120.4 ?
C10 C9 C8 . . 120.3(4) ?
C10 C9 H9 . . 119.8 ?
C8 C9 H9 . . 119.8 ?
O3 C8 C9 . . 115.9(3) ?
O3 C8 C13 . . 123.5(4) ?
C9 C8 C13 . . 120.5(4) ?
O1 C1 O2 . . 122.4(4) ?
O1 C1 C2 . . 119.2(4) ?
O2 C1 C2 . . 118.4(4) ?
C7 C2 C3 . . 119.5(4) ?
C7 C2 C1 . . 120.6(4) ?
C3 C2 C1 . . 119.8(4) ?
C6 C7 C2 . . 121.1(4) ?
C6 C7 H7 . . 119.4 ?
C2 C7 H7 . . 119.4 ?
C7 C6 C5 . . 118.7(4) ?
C7 C6 H6 . . 120.6 ?
C5 C6 H6 . . 120.6 ?
C4 C5 O3 . . 116.0(3) ?
C4 C5 C6 . . 120.9(4) ?
O3 C5 C6 . . 122.9(4) ?
C3 C4 C5 . . 119.9(4) ?
C3 C4 H4 . . 120.0 ?
C5 C4 H4 . . 120.0 ?
C4 C3 C2 . . 119.9(4) ?
C4 C3 H3 . . 120.1 ?
C2 C3 H3 . . 120.1 ?
C8 O3 C5 . . 120.7(3) ?
C1 O2 U1 . . 137.5(3) ?
U1 O8 H11 . . 133.3 ?
U1 O8 H8 . . 115.4 ?
H11 O8 H8 . . 110.9 ?

loop_
_geom_bond_atom_site_label_1
_geom_bond_atom_site_label_2
_geom_bond_site_symmetry_2
_geom_bond_distance
_geom_bond_publ_flag
U1 O1 3_666 2.337(3) y
U1 O2 . 2.315(3) y
U1 O4 3_766 2.407(3) y
U1 O5 3_766 2.437(3) y
U1 O6 . 1.759(3) y
U1 O7 . 1.765(3) y
U1 O8 . 2.461(3) y
U1 C14 3_766 2.798(4) ?
O1 C1 . 1.254(5) ?
O1 U1 3_666 2.337(3) ?
O4 C14 . 1.282(5) ?
O4 U1 3_766 2.407(3) ?
O5 C14 . 1.263(5) ?
O5 U1 3_766 2.437(3) ?
C14 C11 . 1.488(5) ?
C14 U1 3_766 2.798(4) ?
C11 C12 . 1.386(6) ?
C11 C10 . 1.393(5) ?
C12 C13 . 1.384(6) ?
C12 H12 . 0.9300 ?
C10 C9 . 1.377(6) ?
C10 H10 . 0.9300 ?
C13 C8 . 1.389(6) ?
C13 H13 . 0.9300 ?
C9 C8 . 1.384(5) ?
C9 H9 . 0.9300 ?
C8 O3 . 1.369(5) ?
C1 O2 . 1.275(5) ?
C1 C2 . 1.475(5) ?
C2 C7 . 1.389(5) ?
C2 C3 . 1.396(6) ?
C7 C6 . 1.379(5) ?
C7 H7 . 0.9300 ?
C6 C5 . 1.395(5) ?
C6 H6 . 0.9300 ?
C5 C4 . 1.385(6) ?
C5 O3 . 1.393(4) ?
C4 C3 . 1.381(6) ?
C4 H4 . 0.9300 ?
C3 H3 . 0.9300 ?
O8 H11 . 0.8499 ?
O8 H8 . 0.8500 ?

loop_
_geom_hbond_atom_site_label_D
_geom_hbond_atom_site_label_H
_geom_hbond_atom_site_label_A
_geom_hbond_site_symmetry_A
_geom_hbond_distance_DH
_geom_hbond_distance_HA
_geom_hbond_distance_DA
_geom_hbond_angle_DHA
O8 H8 O7 4_575 0.85 2.05 2.812(4) 149.7
O8 H11 O2 2_655 0.85 2.37 3.083(4) 141.8
